data_2227781
loop_
_publ_author_name
'Peng, Bing'
'Peng, Qingrong'
'Zhou, Wenfeng'
'Zhou, Zhiqiang'

_publ_section_title
;
 Guanidinium <small>L</small>-glutamate
;
_journal_coeditor_code LH5125
_journal_issue 10
_journal_name_full 'Acta Crystallographica Section E'
_journal_page_first o2679
_journal_paper_doi 10.1107/S1600536810036354
_journal_volume 66
_journal_year 2010
_chemical_formula_iupac 'C H6 N3 +, C5 H8 N O4 -'
_chemical_formula_moiety 'C H6 N3 +, C5 H8 N O4 -'
_chemical_formula_sum 'C6 H14 N4 O4'
_chemical_formula_weight 206.21
_chemical_name_common
;
Guanidinium L-glutamate
;
_chemical_name_systematic
;
bis(carbamimidoylazanium) (2R)-2-aminopentanedioate
;
_space_group_IT_number 4
_symmetry_cell_setting monoclinic
_symmetry_space_group_name_Hall 'P 2yb'
_symmetry_space_group_name_H-M 'P 1 21 1'
_atom_sites_solution_hydrogens geom
_atom_sites_solution_primary direct
_atom_sites_solution_secondary difmap
_audit_creation_method SHELXL-97
_cell_angle_alpha 90.00
_cell_angle_beta 104.5520(10)
_cell_angle_gamma 90.00
_cell_formula_units_Z 4
_cell_length_a 8.7793(7)
_cell_length_b 10.8729(10)
_cell_length_c 10.0801(9)
_cell_measurement_reflns_used 2748
_cell_measurement_temperature 150(2)
_cell_measurement_theta_max 27.45
_cell_measurement_theta_min 2.40
_cell_volume 931.34(14)
_computing_cell_refinement 'SAINT (Bruker, 1997)'
_computing_data_collection 'SMART (Bruker, 1997)'
_computing_data_reduction 'SAINT (Bruker, 1997)'
_computing_molecular_graphics 'PLATON (Spek, 2009)'
_computing_publication_material 'SHELXTL (Sheldrick, 2008)'
_computing_structure_refinement 'SHELXTL (Sheldrick, 2008)'
_computing_structure_solution 'SHELXTL (Sheldrick, 2008)'
_diffrn_ambient_temperature 150(2)
_diffrn_measured_fraction_theta_full 0.992
_diffrn_measured_fraction_theta_max 0.992
_diffrn_measurement_device_type 'Bruker SMART APEX'
_diffrn_measurement_method '\f and \w'
_diffrn_radiation_monochromator graphite
_diffrn_radiation_source 'fine-focus sealed tube'
_diffrn_radiation_type MoK\a
_diffrn_radiation_wavelength 0.71073
_diffrn_reflns_av_R_equivalents 0.0209
_diffrn_reflns_av_sigmaI/netI 0.0256
_diffrn_reflns_limit_h_max 10
_diffrn_reflns_limit_h_min -11
_diffrn_reflns_limit_k_max 9
_diffrn_reflns_limit_k_min -14
_diffrn_reflns_limit_l_max 13
_diffrn_reflns_limit_l_min -8
_diffrn_reflns_number 5501
_diffrn_reflns_theta_full 27.45
_diffrn_reflns_theta_max 27.45
_diffrn_reflns_theta_min 2.40
_exptl_absorpt_coefficient_mu 0.123
_exptl_absorpt_correction_T_max 0.9758
_exptl_absorpt_correction_T_min 0.9502
_exptl_absorpt_correction_type multi-scan
_exptl_absorpt_process_details '(SADABS; Sheldrick, 1996)'
_exptl_crystal_colour colourless
_exptl_crystal_density_diffrn 1.471
_exptl_crystal_density_method 'not measured'
_exptl_crystal_description prism
_exptl_crystal_F_000 440
_exptl_crystal_size_max 0.42
_exptl_crystal_size_mid 0.26
_exptl_crystal_size_min 0.20
_refine_diff_density_max 0.300
_refine_diff_density_min -0.225
_refine_ls_extinction_method none
_refine_ls_goodness_of_fit_ref 1.063
_refine_ls_hydrogen_treatment constr
_refine_ls_matrix_type full
_refine_ls_number_parameters 255
_refine_ls_number_reflns 2220
_refine_ls_number_restraints 1
_refine_ls_restrained_S_all 1.063
_refine_ls_R_factor_all 0.0333
_refine_ls_R_factor_gt 0.0309
_refine_ls_shift/su_max 0.000
_refine_ls_shift/su_mean 0.000
_refine_ls_structure_factor_coef Fsqd
_refine_ls_weighting_details 'calc w=1/[\s^2^(Fo^2^)+(0.0440P)^2^+0.2149P] where P=(Fo^2^+2Fc^2^)/3'
_refine_ls_weighting_scheme calc
_refine_ls_wR_factor_gt 0.0791
_refine_ls_wR_factor_ref 0.0810
_reflns_number_gt 2087
_reflns_number_total 2220
_reflns_threshold_expression I>2\s(I)
_cod_data_source_file lh5125.cif
_cod_data_source_block I
_cod_original_sg_symbol_H-M 'P 21'
_cod_database_code 2227781
_cod_database_fobs_code 2227781

loop_
_symmetry_equiv_pos_as_xyz
'x, y, z'
'-x, y+1/2, -z'

loop_
_atom_site_type_symbol
_atom_site_label
_atom_site_fract_x
_atom_site_fract_y
_atom_site_fract_z
_atom_site_U_iso_or_equiv
_atom_site_adp_type
_atom_site_calc_flag
_atom_site_refinement_flags
_atom_site_occupancy
_atom_site_disorder_assembly
_atom_site_disorder_group
C C1 0.3633(2) 0.4498(2) -0.1328(2) 0.0157(4) Uani d . 1 . .
C C2 0.4808(2) 0.5516(2) -0.06507(19) 0.0152(4) Uani d . 1 . .
H H2 0.5234 0.5892 -0.1389 0.018 Uiso calc R 1 . .
C C3 0.6207(2) 0.5030(2) 0.0442(2) 0.0175(4) Uani d . 1 . .
H H3C 0.6924 0.5723 0.0803 0.021 Uiso calc R 1 . .
H H3D 0.6793 0.4434 0.0016 0.021 Uiso calc R 1 . .
C C4 0.5727(2) 0.4405(2) 0.1632(2) 0.0185(4) Uani d . 1 . .
H H4C 0.4937 0.3761 0.1264 0.022 Uiso calc R 1 . .
H H4D 0.5227 0.5020 0.2111 0.022 Uiso calc R 1 . .
C C5 0.7121(2) 0.3823(2) 0.2661(2) 0.0161(4) Uani d . 1 . .
C C6 0.6284(3) 0.5883(2) 0.6253(2) 0.0170(4) Uani d . 1 . .
C C7 0.5001(2) 0.5088(2) 0.5315(2) 0.0142(4) Uani d . 1 . .
H H7 0.5153 0.5159 0.4368 0.017 Uiso calc R 1 . .
C C8 0.3304(2) 0.5466(2) 0.52340(19) 0.0164(4) Uani d . 1 . .
H H8C 0.3259 0.6367 0.5357 0.020 Uiso calc R 1 . .
H H8D 0.2954 0.5067 0.5990 0.020 Uiso calc R 1 . .
C C9 0.2181(2) 0.5106(2) 0.3863(2) 0.0171(4) Uani d . 1 . .
H H9A 0.2379 0.4240 0.3655 0.020 Uiso calc R 1 . .
H H9B 0.1083 0.5165 0.3946 0.020 Uiso calc R 1 . .
C C10 0.2368(2) 0.5920(2) 0.2679(2) 0.0156(4) Uani d . 1 . .
C C11 0.9131(2) 0.7443(2) 0.4492(2) 0.0176(4) Uani d . 1 . .
C C12 0.9193(3) 0.7368(2) 0.9641(2) 0.0179(4) Uani d . 1 . .
N N1 0.3944(2) 0.65067(18) -0.01100(17) 0.0155(4) Uani d . 1 . .
H H1A 0.3351 0.6164 0.0415 0.023 Uiso calc R 1 . .
H H1B 0.3307 0.6918 -0.0823 0.023 Uiso calc R 1 . .
H H1C 0.4648 0.7040 0.0407 0.023 Uiso calc R 1 . .
N N2 0.5301(2) 0.37747(18) 0.57395(19) 0.0183(4) Uani d . 1 . .
H H2A 0.4960 0.3633 0.6507 0.027 Uiso calc R 1 . .
H H2B 0.6351 0.3617 0.5918 0.027 Uiso calc R 1 . .
H H2C 0.4774 0.3275 0.5052 0.027 Uiso calc R 1 . .
N N3 0.7857(2) 0.6972(2) 0.3634(2) 0.0240(4) Uani d . 1 . .
H H3A 0.7411 0.7361 0.2870 0.029 Uiso calc R 1 . .
H H3B 0.7461 0.6272 0.3832 0.029 Uiso calc R 1 . .
N N4 0.9733(2) 0.84922(19) 0.42024(19) 0.0204(4) Uani d . 1 . .
H H4A 1.0578 0.8797 0.4770 0.024 Uiso calc R 1 . .
H H4B 0.9288 0.8887 0.3441 0.024 Uiso calc R 1 . .
N N5 0.9797(2) 0.68433(19) 0.5639(2) 0.0215(4) Uani d . 1 . .
H H5A 1.0643 0.7145 0.6209 0.026 Uiso calc R 1 . .
H H5B 0.9394 0.6144 0.5829 0.026 Uiso calc R 1 . .
N N6 0.9603(2) 0.62410(19) 0.9389(2) 0.0242(4) Uani d . 1 . .
H H6A 0.9036 0.5832 0.8682 0.029 Uiso calc R 1 . .
H H6B 1.0442 0.5899 0.9926 0.029 Uiso calc R 1 . .
N N7 0.7924(2) 0.78798(19) 0.88260(19) 0.0222(4) Uani d . 1 . .
H H7A 0.7361 0.7467 0.8121 0.027 Uiso calc R 1 . .
H H7B 0.7648 0.8631 0.8991 0.027 Uiso calc R 1 . .
N N8 1.0012(2) 0.8000(2) 1.0716(2) 0.0248(5) Uani d . 1 . .
H H8A 1.0844 0.7668 1.1274 0.030 Uiso calc R 1 . .
H H8B 0.9721 0.8751 1.0868 0.030 Uiso calc R 1 . .
O O1 0.22034(18) 0.47085(14) -0.15334(15) 0.0197(3) Uani d . 1 . .
O O2 0.42560(19) 0.35290(15) -0.16612(15) 0.0206(3) Uani d . 1 . .
O O3 0.76473(19) 0.43703(16) 0.37806(16) 0.0221(4) Uani d . 1 . .
O O4 0.76678(19) 0.28334(16) 0.23297(16) 0.0236(4) Uani d . 1 . .
O O5 0.6030(2) 0.70163(15) 0.62702(17) 0.0234(4) Uani d . 1 . .
O O6 0.75073(18) 0.53379(16) 0.68837(16) 0.0225(4) Uani d . 1 . .
O O7 0.2657(2) 0.70271(16) 0.28796(17) 0.0277(4) Uani d . 1 . .
O O8 0.21550(17) 0.54149(15) 0.15054(14) 0.0184(3) Uani d . 1 . .

loop_
_atom_site_aniso_label
_atom_site_aniso_U_11
_atom_site_aniso_U_22
_atom_site_aniso_U_33
_atom_site_aniso_U_12
_atom_site_aniso_U_13
_atom_site_aniso_U_23
C1 0.0218(10) 0.0148(10) 0.0098(9) -0.0013(8) 0.0027(8) 0.0026(8)
C2 0.0177(9) 0.0146(10) 0.0126(8) -0.0017(8) 0.0025(7) -0.0002(8)
C3 0.0153(9) 0.0193(10) 0.0165(10) 0.0003(9) 0.0013(8) -0.0003(8)
C4 0.0159(10) 0.0222(12) 0.0161(10) 0.0029(9) 0.0017(8) -0.0005(9)
C5 0.0153(9) 0.0163(10) 0.0158(10) 0.0001(8) 0.0024(8) 0.0010(8)
C6 0.0180(10) 0.0187(11) 0.0135(9) -0.0030(9) 0.0024(8) 0.0002(8)
C7 0.0177(9) 0.0134(10) 0.0110(9) 0.0014(8) 0.0023(7) 0.0009(8)
C8 0.0167(9) 0.0203(10) 0.0115(9) 0.0013(8) 0.0024(7) 0.0006(8)
C9 0.0166(9) 0.0184(10) 0.0151(9) -0.0024(8) 0.0021(7) 0.0000(8)
C10 0.0126(9) 0.0167(10) 0.0155(10) 0.0014(8) -0.0005(7) 0.0014(8)
C11 0.0169(10) 0.0180(11) 0.0182(10) 0.0029(8) 0.0048(8) -0.0029(8)
C12 0.0186(10) 0.0176(11) 0.0169(10) 0.0009(8) 0.0035(8) 0.0015(8)
N1 0.0186(8) 0.0142(8) 0.0122(8) -0.0007(7) 0.0008(6) 0.0010(7)
N2 0.0202(9) 0.0136(9) 0.0184(9) 0.0008(7) -0.0003(7) -0.0010(7)
N3 0.0246(10) 0.0203(10) 0.0214(9) -0.0026(8) -0.0052(8) 0.0023(8)
N4 0.0205(9) 0.0211(10) 0.0172(9) -0.0025(8) 0.0001(7) 0.0001(8)
N5 0.0189(9) 0.0211(10) 0.0206(9) -0.0030(8) -0.0024(7) 0.0020(8)
N6 0.0237(10) 0.0209(11) 0.0233(10) 0.0065(8) -0.0028(8) -0.0031(8)
N7 0.0240(10) 0.0171(9) 0.0209(9) 0.0043(8) -0.0032(8) -0.0035(8)
N8 0.0284(10) 0.0203(11) 0.0195(9) 0.0056(8) -0.0057(8) -0.0024(8)
O1 0.0183(7) 0.0212(9) 0.0175(7) -0.0006(6) 0.0010(6) -0.0013(6)
O2 0.0253(8) 0.0183(8) 0.0167(8) 0.0026(7) 0.0024(6) -0.0035(6)
O3 0.0235(8) 0.0218(9) 0.0171(8) 0.0053(7) -0.0020(6) -0.0046(7)
O4 0.0253(8) 0.0208(8) 0.0199(8) 0.0068(7) -0.0032(6) -0.0048(7)
O5 0.0280(9) 0.0137(8) 0.0232(8) -0.0024(7) -0.0033(7) 0.0003(6)
O6 0.0191(8) 0.0201(9) 0.0234(8) 0.0000(7) -0.0035(6) -0.0009(7)
O7 0.0405(10) 0.0178(8) 0.0195(8) -0.0069(8) -0.0025(7) 0.0026(7)
O8 0.0220(7) 0.0185(8) 0.0143(7) 0.0015(6) 0.0039(6) 0.0016(6)

loop_
_atom_type_symbol
_atom_type_description
_atom_type_scat_dispersion_real
_atom_type_scat_dispersion_imag
_atom_type_scat_source
C C 0.0033 0.0016 'International Tables Vol C Tables 4.2.6.8 and 6.1.1.4'
H H 0.0000 0.0000 'International Tables Vol C Tables 4.2.6.8 and 6.1.1.4'
N N 0.0061 0.0033 'International Tables Vol C Tables 4.2.6.8 and 6.1.1.4'
O O 0.0106 0.0060 'International Tables Vol C Tables 4.2.6.8 and 6.1.1.4'

loop_
_geom_angle_atom_site_label_1
_geom_angle_atom_site_label_2
_geom_angle_atom_site_label_3
_geom_angle_site_symmetry_1
_geom_angle_site_symmetry_3
_geom_angle
_geom_angle_publ_flag
O1 C1 O2 . . 126.4(2) ?
O1 C1 C2 . . 118.4(2) ?
O2 C1 C2 . . 115.21(18) ?
N1 C2 C3 . . 112.11(16) ?
N1 C2 C1 . . 109.42(16) ?
C3 C2 C1 . . 113.44(18) ?
N1 C2 H2 . . 107.2 ?
C3 C2 H2 . . 107.2 ?
C1 C2 H2 . . 107.2 ?
C2 C3 C4 . . 112.99(17) ?
C2 C3 H3C . . 109.0 ?
C4 C3 H3C . . 109.0 ?
C2 C3 H3D . . 109.0 ?
C4 C3 H3D . . 109.0 ?
H3C C3 H3D . . 107.8 ?
C3 C4 C5 . . 112.67(17) ?
C3 C4 H4C . . 109.1 ?
C5 C4 H4C . . 109.1 ?
C3 C4 H4D . . 109.1 ?
C5 C4 H4D . . 109.1 ?
H4C C4 H4D . . 107.8 ?
O4 C5 O3 . . 124.40(19) ?
O4 C5 C4 . . 117.95(18) ?
O3 C5 C4 . . 117.6(2) ?
O6 C6 O5 . . 126.2(2) ?
O6 C6 C7 . . 116.6(2) ?
O5 C6 C7 . . 117.06(19) ?
N2 C7 C8 . . 111.79(18) ?
N2 C7 C6 . . 108.12(16) ?
C8 C7 C6 . . 115.78(18) ?
N2 C7 H7 . . 106.9 ?
C8 C7 H7 . . 106.9 ?
C6 C7 H7 . . 106.9 ?
C7 C8 C9 . . 112.17(17) ?
C7 C8 H8C . . 109.2 ?
C9 C8 H8C . . 109.2 ?
C7 C8 H8D . . 109.2 ?
C9 C8 H8D . . 109.2 ?
H8C C8 H8D . . 107.9 ?
C10 C9 C8 . . 112.69(17) ?
C10 C9 H9A . . 109.1 ?
C8 C9 H9A . . 109.1 ?
C10 C9 H9B . . 109.1 ?
C8 C9 H9B . . 109.1 ?
H9A C9 H9B . . 107.8 ?
O7 C10 O8 . . 123.2(2) ?
O7 C10 C9 . . 119.6(2) ?
O8 C10 C9 . . 117.14(19) ?
N4 C11 N5 . . 120.2(2) ?
N4 C11 N3 . . 120.4(2) ?
N5 C11 N3 . . 119.4(2) ?
N6 C12 N7 . . 119.7(2) ?
N6 C12 N8 . . 121.3(2) ?
N7 C12 N8 . . 119.0(2) ?
C2 N1 H1A . . 109.5 ?
C2 N1 H1B . . 109.5 ?
H1A N1 H1B . . 109.5 ?
C2 N1 H1C . . 109.5 ?
H1A N1 H1C . . 109.5 ?
H1B N1 H1C . . 109.5 ?
C7 N2 H2A . . 109.5 ?
C7 N2 H2B . . 109.5 ?
H2A N2 H2B . . 109.5 ?
C7 N2 H2C . . 109.5 ?
H2A N2 H2C . . 109.5 ?
H2B N2 H2C . . 109.5 ?
C11 N3 H3A . . 120.0 ?
C11 N3 H3B . . 120.0 ?
H3A N3 H3B . . 120.0 ?
C11 N4 H4A . . 120.0 ?
C11 N4 H4B . . 120.0 ?
H4A N4 H4B . . 120.0 ?
C11 N5 H5A . . 120.0 ?
C11 N5 H5B . . 120.0 ?
H5A N5 H5B . . 120.0 ?
C12 N6 H6A . . 120.0 ?
C12 N6 H6B . . 120.0 ?
H6A N6 H6B . . 120.0 ?
C12 N7 H7A . . 120.0 ?
C12 N7 H7B . . 120.0 ?
H7A N7 H7B . . 120.0 ?
C12 N8 H8A . . 120.0 ?
C12 N8 H8B . . 120.0 ?
H8A N8 H8B . . 120.0 ?

loop_
_geom_bond_atom_site_label_1
_geom_bond_atom_site_label_2
_geom_bond_site_symmetry_2
_geom_bond_distance
_geom_bond_publ_flag
C1 O1 . 1.241(3) ?
C1 O2 . 1.271(3) ?
C1 C2 . 1.549(3) ?
C2 N1 . 1.497(3) ?
C2 C3 . 1.524(3) ?
C2 H2 . 1.0000 ?
C3 C4 . 1.527(3) ?
C3 H3C . 0.9900 ?
C3 H3D . 0.9900 ?
C4 C5 . 1.529(3) ?
C4 H4C . 0.9900 ?
C4 H4D . 0.9900 ?
C5 O4 . 1.257(3) ?
C5 O3 . 1.257(3) ?
C6 O6 . 1.251(3) ?
C6 O5 . 1.253(3) ?
C6 C7 . 1.541(3) ?
C7 N2 . 1.495(3) ?
C7 C8 . 1.528(3) ?
C7 H7 . 1.0000 ?
C8 C9 . 1.533(3) ?
C8 H8C . 0.9900 ?
C8 H8D . 0.9900 ?
C9 C10 . 1.527(3) ?
C9 H9A . 0.9900 ?
C9 H9B . 0.9900 ?
C10 O7 . 1.237(3) ?
C10 O8 . 1.275(3) ?
C11 N4 . 1.321(3) ?
C11 N5 . 1.328(3) ?
C11 N3 . 1.332(3) ?
C12 N6 . 1.319(3) ?
C12 N7 . 1.329(3) ?
C12 N8 . 1.331(3) ?
N1 H1A . 0.9100 ?
N1 H1B . 0.9100 ?
N1 H1C . 0.9100 ?
N2 H2A . 0.9100 ?
N2 H2B . 0.9100 ?
N2 H2C . 0.9100 ?
N3 H3A . 0.8800 ?
N3 H3B . 0.8800 ?
N4 H4A . 0.8800 ?
N4 H4B . 0.8800 ?
N5 H5A . 0.8800 ?
N5 H5B . 0.8800 ?
N6 H6A . 0.8800 ?
N6 H6B . 0.8800 ?
N7 H7A . 0.8800 ?
N7 H7B . 0.8800 ?
N8 H8A . 0.8800 ?
N8 H8B . 0.8800 ?

loop_
_geom_hbond_atom_site_label_D
_geom_hbond_atom_site_label_H
_geom_hbond_atom_site_label_A
_geom_hbond_site_symmetry_A
_geom_hbond_distance_DH
_geom_hbond_distance_HA
_geom_hbond_distance_DA
_geom_hbond_angle_DHA
N1 H1A O8 . 0.91 1.89 2.795(2) 178.5
N1 H1B O4 2_655 0.91 1.84 2.738(2) 170.3
N1 H1C O2 2_655 0.91 2.13 3.017(2) 164.8
N2 H2A O2 1_556 0.91 2.09 2.998(2) 173.0
N2 H2B O7 2_646 0.91 2.16 2.740(2) 120.4
N2 H2C O5 2_646 0.91 1.92 2.817(3) 169.6
N3 H3A O2 2_655 0.88 2.08 2.900(3) 153.8
N3 H3B O3 . 0.88 2.08 2.841(3) 144.8
N4 H4A O3 2_756 0.88 1.95 2.826(2) 172.5
N4 H4B O1 2_655 0.88 2.22 3.095(2) 170.2
N5 H5A O4 2_756 0.88 1.96 2.831(2) 171.6
N5 H5B O6 . 0.88 2.35 3.092(3) 142.1
N6 H6A O6 . 0.88 2.04 2.897(2) 164.8
N6 H6B O8 1_656 0.88 1.97 2.824(2) 164.4
N7 H7A O5 . 0.88 2.00 2.851(2) 163.3
N7 H7B O8 2_656 0.88 2.02 2.775(3) 143.0
N8 H8A O7 1_656 0.88 2.08 2.954(3) 169.5
N8 H8B O1 2_656 0.88 2.23 2.953(3) 139.6

loop_
_geom_torsion_atom_site_label_1
_geom_torsion_atom_site_label_2
_geom_torsion_atom_site_label_3
_geom_torsion_atom_site_label_4
_geom_torsion_site_symmetry_1
_geom_torsion_site_symmetry_2
_geom_torsion_site_symmetry_3
_geom_torsion_site_symmetry_4
_geom_torsion
_geom_torsion_publ_flag
O1 C1 C2 N1 . . . . 11.3(3) ?
O2 C1 C2 N1 . . . . -170.89(17) ?
O1 C1 C2 C3 . . . . 137.29(19) ?
O2 C1 C2 C3 . . . . -44.9(2) ?
N1 C2 C3 C4 . . . . 63.7(2) ?
C1 C2 C3 C4 . . . . -60.8(2) ?
C2 C3 C4 C5 . . . . 174.99(19) ?
C3 C4 C5 O4 . . . . -75.2(3) ?
C3 C4 C5 O3 . . . . 104.4(2) ?
O6 C6 C7 N2 . . . . 18.9(3) ?
O5 C6 C7 N2 . . . . -163.9(2) ?
O6 C6 C7 C8 . . . . 145.18(19) ?
O5 C6 C7 C8 . . . . -37.6(3) ?
N2 C7 C8 C9 . . . . -83.4(2) ?
C6 C7 C8 C9 . . . . 152.21(18) ?
C7 C8 C9 C10 . . . . -73.5(2) ?
C8 C9 C10 O7 . . . . -36.4(3) ?
C8 C9 C10 O8 . . . . 146.12(19) ?
